data_4507947
loop_
_publ_author_name
'Yu, Hongwei'
'Pan, Shilie'
'Wu, Hongping'
'Yang, Zhihua'
'Dong, Lingyun'
'Su, Xin'
'Zhang, Bingbing'
'Li, Hongyi'

_publ_section_title
;
 Effect of Rigid Units on the Symmetry of the Framework: Design and
 Synthesis of Centrosymmetric NaBa4(B5O9)2F2Cl and Noncentrosymmetric
 NaBa4(AlB4O9)2Br3
;
_journal_issue 8
_journal_name_full 'Crystal Growth &amp; Design'
_journal_page_first 3514
_journal_paper_doi 10.1021/cg4004774
_journal_volume 13
_journal_year 2013
_chemical_formula_sum 'B10 Ba4 Cl F2 Na O18'
_chemical_formula_weight 1041.90
_chemical_name_systematic
; 
 ? 
;
_space_group_IT_number 14
_symmetry_cell_setting monoclinic
_symmetry_space_group_name_Hall '-P 2yn'
_symmetry_space_group_name_H-M 'P 1 21/n 1'
_atom_sites_solution_primary direct
_atom_sites_solution_secondary difmap
_audit_creation_method SHELXL-97
_cell_angle_alpha 90.00
_cell_angle_beta 91.906(3)
_cell_angle_gamma 90.00
_cell_formula_units_Z 2
_cell_length_a 6.7397(17)
_cell_length_b 11.422(3)
_cell_length_c 11.448(3)
_cell_measurement_temperature 296(2)
_cell_volume 880.8(4)
_computing_structure_refinement 'SHELXL-97 (Sheldrick, 1997)'
_computing_structure_solution 'SHELXS-97 (Sheldrick, 1990)'
_diffrn_ambient_temperature 296(2)
_diffrn_measured_fraction_theta_full 0.995
_diffrn_measured_fraction_theta_max 0.995
_diffrn_radiation_monochromator graphite
_diffrn_radiation_source 'fine-focus sealed tube'
_diffrn_radiation_type MoK\a
_diffrn_radiation_wavelength 0.71073
_diffrn_reflns_av_R_equivalents 0.0324
_diffrn_reflns_av_sigmaI/netI 0.0411
_diffrn_reflns_limit_h_max 8
_diffrn_reflns_limit_h_min -8
_diffrn_reflns_limit_k_max 14
_diffrn_reflns_limit_k_min -14
_diffrn_reflns_limit_l_max 14
_diffrn_reflns_limit_l_min -11
_diffrn_reflns_number 5317
_diffrn_reflns_theta_full 27.70
_diffrn_reflns_theta_max 27.70
_diffrn_reflns_theta_min 2.52
_exptl_absorpt_coefficient_mu 9.116
_exptl_absorpt_correction_T_max 0.7456
_exptl_absorpt_correction_T_min 0.6271
_exptl_absorpt_correction_type numerical
_exptl_crystal_density_diffrn 3.929
_exptl_crystal_density_method 'not measured'
_exptl_crystal_F_000 928
_exptl_crystal_size_max 0.12
_exptl_crystal_size_mid 0.086
_exptl_crystal_size_min 0.079
_refine_diff_density_max 1.196
_refine_diff_density_min -0.875
_refine_diff_density_rms 0.222
_refine_ls_extinction_coef 0.0072(3)
_refine_ls_extinction_expression Fc^*^=kFc[1+0.001xFc^2^\l^3^/sin(2\q)]^-1/4^
_refine_ls_extinction_method SHELXL
_refine_ls_goodness_of_fit_ref 1.027
_refine_ls_matrix_type full
_refine_ls_number_parameters 167
_refine_ls_number_reflns 2052
_refine_ls_number_restraints 0
_refine_ls_restrained_S_all 1.027
_refine_ls_R_factor_all 0.0318
_refine_ls_R_factor_gt 0.0258
_refine_ls_shift/su_max 0.001
_refine_ls_shift/su_mean 0.000
_refine_ls_structure_factor_coef Fsqd
_refine_ls_weighting_details 'calc w=1/[\s^2^(Fo^2^)+(0.0261P)^2^+0.0000P] where P=(Fo^2^+2Fc^2^)/3'
_refine_ls_weighting_scheme calc
_refine_ls_wR_factor_gt 0.0547
_refine_ls_wR_factor_ref 0.0574
_reflns_number_gt 1808
_reflns_number_total 2052
_reflns_threshold_expression >2sigma(I)
_cod_data_source_file cg4004774_si_003.cif
_cod_data_source_block whp2012071302_0m
_cod_depositor_comments
;
The following automatic conversions were performed:

'_symmetry_cell_setting' value 'Monoclinic' changed to 'monoclinic'
according to /home/saulius/struct/CIF-dictionaries/cif_core.dic
dictionary named 'cif_core.dic' version 2.4.2 from 2011-04-26.

Automatic conversion script
Id: cif_fix_values 1891 2012-01-12 08:04:46Z andrius 
;
_cod_original_sg_symbol_H-M 'P2(1)/n  '
_cod_database_code 4507947

loop_
_symmetry_equiv_pos_as_xyz
'x, y, z'
'-x+1/2, y+1/2, -z+1/2'
'-x, -y, -z'
'x-1/2, -y-1/2, z-1/2'

loop_
_atom_site_label
_atom_site_type_symbol
_atom_site_fract_x
_atom_site_fract_y
_atom_site_fract_z
_atom_site_U_iso_or_equiv
_atom_site_adp_type
_atom_site_occupancy
_atom_site_symmetry_multiplicity
_atom_site_calc_flag
_atom_site_refinement_flags
Ba1 Ba 0.17530(4) 0.79612(2) 0.53136(3) 0.01160(10) Uani 1 1 d .
Ba2 Ba 0.00231(4) 0.53041(2) 0.30368(3) 0.01234(10) Uani 1 1 d .
Na1 Na 0.5000 0.5000 0.5000 0.0169(6) Uani 1 2 d S
B1 B 0.4637(7) 0.7182(4) 0.3029(5) 0.0075(10) Uani 1 1 d .
B2 B 0.3047(8) 0.2725(4) 0.5236(5) 0.0100(10) Uani 1 1 d .
B3 B 0.1465(7) 0.7987(4) 0.1979(5) 0.0109(11) Uani 1 1 d .
B4 B -0.5011(8) 0.4904(4) 0.2414(5) 0.0128(11) Uani 1 1 d .
B5 B 0.3102(7) 0.6917(4) 0.7898(5) 0.0115(11) Uani 1 1 d .
O1 O 0.4389(4) 0.7415(3) 0.7011(3) 0.0097(7) Uani 1 1 d .
O2 O -0.1007(4) 0.3034(3) 0.2471(3) 0.0128(7) Uani 1 1 d .
O3 O 0.4897(5) 0.3003(3) 0.5688(3) 0.0110(7) Uani 1 1 d .
O4 O -0.1537(5) 0.7436(3) 0.4002(3) 0.0143(7) Uani 1 1 d .
O5 O 0.3576(5) 0.4317(3) 0.3008(3) 0.0195(8) Uani 1 1 d .
O6 O 0.2594(5) 0.7508(3) 0.2961(3) 0.0185(8) Uani 1 1 d .
O7 O 0.0123(6) 0.8921(3) 0.7388(4) 0.0279(9) Uani 1 1 d .
O8 O -0.3563(5) 0.4328(3) 0.1885(4) 0.0206(8) Uani 1 1 d .
O9 O -0.2544(5) 0.7305(3) 0.5908(3) 0.0145(7) Uani 1 1 d .
Cl1 Cl 0.5000 1.0000 0.5000 0.0329(5) Uani 1 2 d S
F1 F -0.1838(4) 0.4399(2) 0.4782(3) 0.0165(6) Uani 1 1 d .

loop_
_atom_site_aniso_label
_atom_site_aniso_U_11
_atom_site_aniso_U_22
_atom_site_aniso_U_33
_atom_site_aniso_U_23
_atom_site_aniso_U_13
_atom_site_aniso_U_12
Ba1 0.01000(16) 0.01376(16) 0.01098(17) -0.00035(11) -0.00057(11) -0.00018(10)
Ba2 0.01010(16) 0.01140(15) 0.01565(18) -0.00088(11) 0.00238(11) 0.00003(10)
Na1 0.0121(14) 0.0155(13) 0.0233(17) 0.0019(12) 0.0014(12) 0.0021(11)
B1 0.005(2) 0.006(2) 0.011(3) 0.0012(19) 0.0010(19) -0.0013(18)
B2 0.008(2) 0.012(2) 0.009(3) 0.000(2) -0.0003(19) 0.0032(19)
B3 0.004(2) 0.015(2) 0.014(3) 0.001(2) -0.001(2) -0.0028(19)
B4 0.014(3) 0.008(2) 0.016(3) 0.003(2) 0.000(2) 0.001(2)
B5 0.005(2) 0.015(2) 0.015(3) -0.002(2) -0.002(2) 0.0034(19)
O1 0.0067(15) 0.0133(15) 0.0091(18) 0.0020(14) 0.0022(12) 0.0031(12)
O2 0.0063(16) 0.0149(16) 0.017(2) -0.0079(14) 0.0003(13) 0.0035(12)
O3 0.0092(16) 0.0141(15) 0.0097(18) 0.0012(13) 0.0015(13) -0.0010(12)
O4 0.0079(16) 0.0276(18) 0.0074(18) 0.0010(15) 0.0010(13) -0.0037(13)
O5 0.0137(18) 0.0143(16) 0.031(2) 0.0027(16) 0.0100(16) 0.0045(13)
O6 0.0091(17) 0.036(2) 0.0101(19) 0.0040(16) 0.0017(13) -0.0003(15)
O7 0.053(3) 0.0126(17) 0.018(2) 0.0047(16) 0.0111(18) 0.0044(17)
O8 0.0142(18) 0.0164(17) 0.032(2) 0.0095(16) 0.0122(16) 0.0056(14)
O9 0.0085(16) 0.0250(18) 0.0100(19) 0.0015(15) 0.0009(13) -0.0009(14)
Cl1 0.0389(12) 0.0219(9) 0.0394(14) -0.0082(9) 0.0213(10) -0.0120(8)
F1 0.0140(15) 0.0158(13) 0.0199(17) -0.0040(12) 0.0057(12) -0.0040(11)

loop_
_atom_type_symbol
_atom_type_description
_atom_type_scat_dispersion_real
_atom_type_scat_dispersion_imag
_atom_type_scat_source
B B 0.0013 0.0007 'International Tables Vol C Tables 4.2.6.8 and 6.1.1.4'
O O 0.0106 0.0060 'International Tables Vol C Tables 4.2.6.8 and 6.1.1.4'
F F 0.0171 0.0103 'International Tables Vol C Tables 4.2.6.8 and 6.1.1.4'
Na Na 0.0362 0.0249 'International Tables Vol C Tables 4.2.6.8 and 6.1.1.4'
Cl Cl 0.1484 0.1585 'International Tables Vol C Tables 4.2.6.8 and 6.1.1.4'
Ba Ba -0.3244 2.2819 'International Tables Vol C Tables 4.2.6.8 and 6.1.1.4'

loop_
_geom_angle_atom_site_label_1
_geom_angle_atom_site_label_2
_geom_angle_atom_site_label_3
_geom_angle
_geom_angle_site_symmetry_1
_geom_angle_site_symmetry_3
O1 Ba1 F1 77.36(9) . 3_566
O1 Ba1 O4 150.26(10) . .
F1 Ba1 O4 76.94(10) 3_566 .
O1 Ba1 O3 71.23(10) . 3_666
F1 Ba1 O3 64.59(8) 3_566 3_666
O4 Ba1 O3 110.13(10) . 3_666
O1 Ba1 O6 120.25(10) . .
F1 Ba1 O6 76.86(10) 3_566 .
O4 Ba1 O6 67.41(10) . .
O3 Ba1 O6 49.03(10) 3_666 .
O1 Ba1 O2 52.27(9) . 3_566
F1 Ba1 O2 68.98(9) 3_566 3_566
O4 Ba1 O2 103.95(10) . 3_566
O3 Ba1 O2 112.24(9) 3_666 3_566
O6 Ba1 O2 145.83(10) . 3_566
O1 Ba1 O7 75.52(11) . .
F1 Ba1 O7 115.14(9) 3_566 .
O4 Ba1 O7 102.41(11) . .
O3 Ba1 O7 145.91(11) 3_666 .
O6 Ba1 O7 163.00(11) . .
O2 Ba1 O7 47.86(9) 3_566 .
O1 Ba1 O9 112.97(9) . .
F1 Ba1 O9 77.76(8) 3_566 .
O4 Ba1 O9 46.43(10) . .
O3 Ba1 O9 140.50(9) 3_666 .
O6 Ba1 O9 112.68(9) . .
O2 Ba1 O9 60.74(9) 3_566 .
O7 Ba1 O9 61.48(11) . .
O1 Ba1 Cl1 79.14(7) . .
F1 Ba1 Cl1 134.56(6) 3_566 .
O4 Ba1 Cl1 130.21(7) . .
O3 Ba1 Cl1 71.21(6) 3_666 .
O6 Ba1 Cl1 82.38(7) . .
O2 Ba1 Cl1 121.97(6) 3_566 .
O7 Ba1 Cl1 95.53(8) . .
O9 Ba1 Cl1 147.62(6) . .
O1 Ba1 B2 134.05(12) . 3_566
F1 Ba1 B2 77.39(10) 3_566 3_566
O4 Ba1 B2 23.01(12) . 3_566
O3 Ba1 B2 128.07(11) 3_666 3_566
O6 Ba1 B2 90.07(12) . 3_566
O2 Ba1 B2 82.90(12) 3_566 3_566
O7 Ba1 B2 81.45(13) . 3_566
O9 Ba1 B2 23.48(11) . 3_566
Cl1 Ba1 B2 143.00(9) . 3_566
O1 Ba1 B1 67.61(11) . 4_576
F1 Ba1 B1 89.96(10) 3_566 4_576
O4 Ba1 B1 97.66(11) . 4_576
O3 Ba1 B1 135.39(11) 3_666 4_576
O6 Ba1 B1 161.80(11) . 4_576
O2 Ba1 B1 24.47(10) 3_566 4_576
O7 Ba1 B1 25.18(10) . 4_576
O9 Ba1 B1 51.29(11) . 4_576
Cl1 Ba1 B1 115.78(8) . 4_576
B2 Ba1 B1 74.65(13) 3_566 4_576
O1 Ba1 Na1 61.30(7) . .
F1 Ba1 Na1 31.80(5) 3_566 .
O4 Ba1 Na1 101.61(7) . .
O3 Ba1 Na1 35.69(6) 3_666 .
O6 Ba1 Na1 68.64(7) . .
O2 Ba1 Na1 81.79(6) 3_566 .
O7 Ba1 Na1 128.00(7) . .
O9 Ba1 Na1 109.28(6) . .
Cl1 Ba1 Na1 102.86(2) . .
B2 Ba1 Na1 107.92(9) 3_566 .
B1 Ba1 Na1 106.24(8) 4_576 .
F1 Ba2 O5 107.39(10) . .
F1 Ba2 O2 71.54(9) . .
O5 Ba2 O2 79.47(10) . .
F1 Ba2 F1 64.29(10) . 3_566
O5 Ba2 F1 71.96(10) . 3_566
O2 Ba2 F1 115.34(9) . 3_566
F1 Ba2 O1 126.98(8) . 4_575
O5 Ba2 O1 120.10(9) . 4_575
O2 Ba2 O1 136.17(10) . 4_575
F1 Ba2 O1 108.20(9) 3_566 4_575
F1 Ba2 O4 81.39(9) . .
O5 Ba2 O4 134.83(10) . .
O2 Ba2 O4 142.32(9) . .
F1 Ba2 O4 72.95(9) 3_566 .
O1 Ba2 O4 48.93(9) 4_575 .
F1 Ba2 O8 77.52(10) . .
O5 Ba2 O8 124.34(10) . .
O2 Ba2 O8 48.67(9) . .
F1 Ba2 O8 141.78(9) 3_566 .
O1 Ba2 O8 92.94(9) 4_575 .
O4 Ba2 O8 100.81(9) . .
F1 Ba2 O6 129.44(9) . .
O5 Ba2 O6 80.62(10) . .
O2 Ba2 O6 154.98(9) . .
F1 Ba2 O6 71.99(9) 3_566 .
O1 Ba2 O6 47.26(9) 4_575 .
O4 Ba2 O6 62.00(9) . .
O8 Ba2 O6 139.34(9) . .
F1 Ba2 B5 102.23(11) . 4_575
O5 Ba2 B5 137.20(11) . 4_575
O2 Ba2 B5 140.18(11) . 4_575
F1 Ba2 B5 94.79(11) 3_566 4_575
O1 Ba2 B5 25.10(11) 4_575 4_575
O4 Ba2 B5 25.22(12) . 4_575
O8 Ba2 B5 91.53(11) . 4_575
O6 Ba2 B5 56.65(11) . 4_575
F1 Ba2 B5 68.99(12) . 3_566
O5 Ba2 B5 103.07(11) . 3_566
O2 Ba2 B5 24.14(10) . 3_566
F1 Ba2 B5 128.20(11) 3_566 3_566
O1 Ba2 B5 117.25(11) 4_575 3_566
O4 Ba2 B5 120.89(10) . 3_566
O8 Ba2 B5 25.14(11) . 3_566
O6 Ba2 B5 159.76(12) . 3_566
B5 Ba2 B5 116.18(4) 4_575 3_566
F1 Ba2 B4 126.60(11) . 1_655
O5 Ba2 B4 20.62(11) . 1_655
O2 Ba2 B4 93.72(11) . 1_655
F1 Ba2 B4 78.54(12) 3_566 1_655
O1 Ba2 B4 99.55(10) 4_575 1_655
O4 Ba2 B4 123.71(11) . 1_655
O8 Ba2 B4 129.95(12) . 1_655
O6 Ba2 B4 63.40(11) . 1_655
B5 Ba2 B4 118.48(12) 4_575 1_655
B5 Ba2 B4 114.99(12) 3_566 1_655
F1 Ba2 Cl1 137.46(6) . 2_545
O5 Ba2 Cl1 85.38(9) . 2_545
O2 Ba2 Cl1 71.33(7) . 2_545
F1 Ba2 Cl1 153.92(5) 3_566 2_545
O1 Ba2 Cl1 71.86(6) 4_575 2_545
O4 Ba2 Cl1 118.37(7) . 2_545
O8 Ba2 Cl1 62.52(7) . 2_545
O6 Ba2 Cl1 92.14(7) . 2_545
B5 Ba2 Cl1 93.25(10) 4_575 2_545
B5 Ba2 Cl1 68.60(10) 3_566 2_545
B4 Ba2 Cl1 75.82(10) 1_655 2_545
F1 Na1 F1 180.0 3_566 1_655
F1 Na1 O3 77.69(10) 3_566 3_666
F1 Na1 O3 102.31(10) 1_655 3_666
F1 Na1 O3 102.31(10) 3_566 .
F1 Na1 O3 77.69(10) 1_655 .
O3 Na1 O3 180.00(5) 3_666 .
F1 Na1 O5 82.19(10) 3_566 .
F1 Na1 O5 97.81(10) 1_655 .
O3 Na1 O5 90.67(11) 3_666 .
O3 Na1 O5 89.33(11) . .
F1 Na1 O5 97.81(10) 3_566 3_666
F1 Na1 O5 82.19(10) 1_655 3_666
O3 Na1 O5 89.33(11) 3_666 3_666
O3 Na1 O5 90.67(11) . 3_666
O5 Na1 O5 180.000(1) . 3_666
F1 Na1 B2 99.73(12) 3_566 3_666
F1 Na1 B2 80.27(12) 1_655 3_666
O3 Na1 B2 27.63(13) 3_666 3_666
O3 Na1 B2 152.37(13) . 3_666
O5 Na1 B2 110.11(13) . 3_666
O5 Na1 B2 69.89(13) 3_666 3_666
F1 Na1 B4 81.35(13) 3_566 3_566
F1 Na1 B4 98.65(13) 1_655 3_566
O3 Na1 B4 106.96(13) 3_666 3_566
O3 Na1 B4 73.04(13) . 3_566
O5 Na1 B4 152.59(13) . 3_566
O5 Na1 B4 27.41(12) 3_666 3_566
B2 Na1 B4 94.19(15) 3_666 3_566
F1 Na1 B4 98.65(13) 3_566 1_655
F1 Na1 B4 81.35(13) 1_655 1_655
O3 Na1 B4 73.04(13) 3_666 1_655
O3 Na1 B4 106.96(13) . 1_655
O5 Na1 B4 27.40(12) . 1_655
O5 Na1 B4 152.60(13) 3_666 1_655
B2 Na1 B4 85.81(15) 3_666 1_655
B4 Na1 B4 180.0 3_566 1_655
F1 Na1 Ba2 137.93(8) 3_566 3_666
F1 Na1 Ba2 42.07(8) 1_655 3_666
O3 Na1 Ba2 103.47(8) 3_666 3_666
O3 Na1 Ba2 76.53(8) . 3_666
O5 Na1 Ba2 139.16(7) . 3_666
O5 Na1 Ba2 40.84(7) 3_666 3_666
B2 Na1 Ba2 75.96(11) 3_666 3_666
B4 Na1 Ba2 57.74(11) 3_566 3_666
B4 Na1 Ba2 122.26(11) 1_655 3_666
F1 Na1 Ba1 141.01(7) 3_566 3_666
F1 Na1 Ba1 38.99(7) 1_655 3_666
O3 Na1 Ba1 137.58(7) 3_666 3_666
O3 Na1 Ba1 42.42(7) . 3_666
O5 Na1 Ba1 81.63(7) . 3_666
O5 Na1 Ba1 98.37(7) 3_666 3_666
B2 Na1 Ba1 119.14(10) 3_666 3_666
B4 Na1 Ba1 97.82(10) 3_566 3_666
B4 Na1 Ba1 82.18(10) 1_655 3_666
Ba2 Na1 Ba1 62.015(11) 3_666 3_666
F1 Na1 Ba1 38.99(7) 3_566 .
F1 Na1 Ba1 141.01(7) 1_655 .
O3 Na1 Ba1 42.42(7) 3_666 .
O3 Na1 Ba1 137.58(7) . .
O5 Na1 Ba1 98.37(7) . .
O5 Na1 Ba1 81.63(7) 3_666 .
B2 Na1 Ba1 60.86(10) 3_666 .
B4 Na1 Ba1 82.18(10) 3_566 .
B4 Na1 Ba1 97.82(10) 1_655 .
Ba2 Na1 Ba1 117.986(10) 3_666 .
Ba1 Na1 Ba1 180.0 3_666 .
O6 B1 O2 115.1(4) . 2
O6 B1 O7 114.8(4) . 4_675
O2 B1 O7 102.4(4) 2 4_675
O6 B1 O3 105.0(4) . 3_666
O2 B1 O3 111.0(4) 2 3_666
O7 B1 O3 108.5(4) 4_675 3_666
O6 B1 Ba1 112.9(3) . 4_675
O2 B1 Ba1 53.1(2) 2 4_675
O7 B1 Ba1 54.4(2) 4_675 4_675
O3 B1 Ba1 142.1(3) 3_666 4_675
O9 B2 O3 124.8(4) 3_566 .
O9 B2 O4 116.6(4) 3_566 3_566
O3 B2 O4 118.3(5) . 3_566
O9 B2 Ba1 66.5(2) 3_566 3_566
O3 B2 Ba1 168.6(3) . 3_566
O4 B2 Ba1 50.2(2) 3_566 3_566
O6 B3 O9 108.9(4) . 4_675
O6 B3 O1 109.8(4) . 4_575
O9 B3 O1 114.3(4) 4_675 4_575
O6 B3 O5 112.4(4) . 2
O9 B3 O5 104.3(4) 4_675 2
O1 B3 O5 107.1(4) 4_575 2
O8 B4 O7 115.5(4) . 4_575
O8 B4 O5 121.0(4) . 1_455
O7 B4 O5 123.3(5) 4_575 1_455
O8 B4 Na1 119.5(4) . 1_455
O7 B4 Na1 89.3(3) 4_575 1_455
O5 B4 Na1 59.9(3) 1_455 1_455
O8 B4 Ba2 151.5(4) . 1_455
O7 B4 Ba2 86.5(3) 4_575 1_455
O5 B4 Ba2 43.1(2) 1_455 1_455
Na1 B4 Ba2 76.13(12) 1_455 1_455
O2 B5 O1 111.8(4) 3_566 .
O2 B5 O8 106.4(4) 3_566 3_566
O1 B5 O8 111.3(4) . 3_566
O2 B5 O4 111.0(4) 3_566 4_676
O1 B5 O4 108.3(4) . 4_676
O8 B5 O4 108.1(4) 3_566 4_676
O2 B5 Ba2 109.7(3) 3_566 4_676
O1 B5 Ba2 56.2(2) . 4_676
O8 B5 Ba2 143.8(3) 3_566 4_676
O4 B5 Ba2 56.4(2) 4_676 4_676
O2 B5 Ba2 50.5(2) 3_566 3_566
O1 B5 Ba2 116.0(3) . 3_566
O8 B5 Ba2 57.7(2) 3_566 3_566
O4 B5 Ba2 135.7(3) 4_676 3_566
Ba2 B5 Ba2 157.21(18) 4_676 3_566
B5 O1 B3 118.5(4) . 4_676
B5 O1 Ba1 101.5(3) . .
B3 O1 Ba1 131.8(3) 4_676 .
B5 O1 Ba2 98.7(3) . 4_676
B3 O1 Ba2 99.4(2) 4_676 4_676
Ba1 O1 Ba2 99.90(9) . 4_676
B5 O2 B1 121.8(4) 3_566 2_545
B5 O2 Ba2 105.4(2) 3_566 .
B1 O2 Ba2 123.9(3) 2_545 .
B5 O2 Ba1 94.3(3) 3_566 3_566
B1 O2 Ba1 102.4(3) 2_545 3_566
Ba2 O2 Ba1 102.55(11) . 3_566
B2 O3 B1 119.5(3) . 3_666
B2 O3 Na1 97.6(3) . .
B1 O3 Na1 116.3(2) 3_666 .
B2 O3 Ba1 119.4(3) . 3_666
B1 O3 Ba1 101.5(2) 3_666 3_666
Na1 O3 Ba1 101.89(10) . 3_666
B2 O4 B5 120.4(4) 3_566 4_575
B2 O4 Ba1 106.8(3) 3_566 .
B5 O4 Ba1 118.2(3) 4_575 .
B2 O4 Ba2 114.6(3) 3_566 .
B5 O4 Ba2 98.4(3) 4_575 .
Ba1 O4 Ba2 95.58(10) . .
B4 O5 B3 120.6(4) 1_655 2_545
B4 O5 Na1 92.7(3) 1_655 .
B3 O5 Na1 107.6(3) 2_545 .
B4 O5 Ba2 116.3(3) 1_655 .
B3 O5 Ba2 114.1(3) 2_545 .
Na1 O5 Ba2 99.84(11) . .
B1 O6 B3 128.7(4) . .
B1 O6 Ba1 102.7(3) . .
B3 O6 Ba1 123.8(3) . .
B1 O6 Ba2 109.3(3) . .
B3 O6 Ba2 92.8(3) . .
Ba1 O6 Ba2 89.53(9) . .
B4 O7 B1 144.2(4) 4_676 4_576
B4 O7 Ba1 115.3(3) 4_676 .
B1 O7 Ba1 100.4(3) 4_576 .
B4 O8 B5 123.4(4) . 3_566
B4 O8 Ba2 102.2(3) . .
B5 O8 Ba2 97.2(3) 3_566 .
B2 O9 B3 135.1(4) 3_566 4_576
B2 O9 Ba1 90.0(3) 3_566 .
B3 O9 Ba1 134.5(3) 4_576 .
Ba1 Cl1 Ba1 180.0 3_676 .
Ba1 Cl1 Ba2 101.658(7) 3_676 4_676
Ba1 Cl1 Ba2 78.342(7) . 4_676
Ba1 Cl1 Ba2 78.342(7) 3_676 2
Ba1 Cl1 Ba2 101.658(7) . 2
Ba2 Cl1 Ba2 180.0 4_676 2
Na1 F1 Ba2 116.32(12) 1_455 .
Na1 F1 Ba1 109.21(10) 1_455 3_566
Ba2 F1 Ba1 110.68(10) . 3_566
Na1 F1 Ba2 104.70(10) 1_455 3_566
Ba2 F1 Ba2 115.71(10) . 3_566
Ba1 F1 Ba2 98.62(10) 3_566 3_566

loop_
_geom_bond_atom_site_label_1
_geom_bond_atom_site_label_2
_geom_bond_distance
_geom_bond_site_symmetry_2
Ba1 O1 2.663(3) .
Ba1 F1 2.699(3) 3_566
Ba1 O4 2.703(3) .
Ba1 O3 2.792(3) 3_666
Ba1 O6 2.819(4) .
Ba1 O2 2.839(4) 3_566
Ba1 O7 2.867(4) .
Ba1 O9 3.089(3) .
Ba1 Cl1 3.2239(6) .
Ba1 B2 3.368(5) 3_566
Ba1 B1 3.467(5) 4_576
Ba2 F1 2.608(3) .
Ba2 O5 2.648(3) .
Ba2 O2 2.756(3) .
Ba2 F1 2.764(3) 3_566
Ba2 O1 2.884(3) 4_575
Ba2 O4 2.887(3) .
Ba2 O8 2.934(4) .
Ba2 O6 3.059(4) .
Ba2 B5 3.430(5) 4_575
Ba2 B5 3.445(5) 3_566
Ba2 B4 3.476(5) 1_655
Ba2 Cl1 3.4933(9) 2_545
Na1 F1 2.260(3) 3_566
Na1 F1 2.260(3) 1_655
Na1 O3 2.415(3) 3_666
Na1 O3 2.415(3) .
Na1 O5 2.566(4) .
Na1 O5 2.566(4) 3_666
Na1 B2 2.930(5) 3_666
Na1 B4 2.963(6) 3_566
Na1 B4 2.963(6) 1_655
Na1 Ba2 3.9901(8) 3_666
B1 O6 1.426(6) .
B1 O2 1.470(5) 2
B1 O7 1.499(6) 4_675
B1 O3 1.507(6) 3_666
B1 Ba1 3.467(5) 4_675
B2 O9 1.342(6) 3_566
B2 O3 1.371(6) .
B2 O4 1.375(6) 3_566
B2 Ba1 3.368(5) 3_566
B3 O6 1.443(7) .
B3 O9 1.455(6) 4_675
B3 O1 1.474(5) 4_575
B3 O5 1.519(6) 2
B4 O8 1.338(6) .
B4 O7 1.346(6) 4_575
B4 O5 1.365(6) 1_455
B4 Na1 2.963(6) 1_455
B4 Ba2 3.476(5) 1_455
B5 O2 1.461(6) 3_566
B5 O1 1.472(6) .
B5 O8 1.475(6) 3_566
B5 O4 1.477(7) 4_676
B5 Ba2 3.430(5) 4_676
B5 Ba2 3.445(5) 3_566
O1 B3 1.474(5) 4_676
O1 Ba2 2.884(3) 4_676
O2 B5 1.461(6) 3_566
O2 B1 1.470(5) 2_545
O2 Ba1 2.839(4) 3_566
O3 B1 1.507(6) 3_666
O3 Ba1 2.792(3) 3_666
O4 B2 1.375(6) 3_566
O4 B5 1.477(7) 4_575
O5 B4 1.365(6) 1_655
O5 B3 1.519(6) 2_545
O7 B4 1.346(6) 4_676
O7 B1 1.499(6) 4_576
O8 B5 1.475(6) 3_566
O9 B2 1.342(6) 3_566
O9 B3 1.455(6) 4_576
Cl1 Ba1 3.2239(6) 3_676
Cl1 Ba2 3.4933(9) 4_676
Cl1 Ba2 3.4933(9) 2
F1 Na1 2.260(3) 1_455
F1 Ba1 2.699(3) 3_566
F1 Ba2 2.764(3) 3_566
